data_7715759
loop_
_publ_author_name
'Tonon, Giovanni'
'Mauceri, Matteo'
'Cavarzerani, Enrico'
'Piccolo, Rachele'
'Santo, Claudio'
'Demitri, Nicola'
'Orian, Laura'
'Nogara, Pablo A.'
'Rocha, Jo&#xe3;o Batista T'
'Canzonieri, Vincenzo'
'Rizzolio, Flavio'
'Visentin, Fabiano'
'Scattolin, Thomas'

_publ_section_title
;
 Unveiling the promising anticancer activity of palladium(II)-aryl
 complexes bearing diphosphine ligands: a structure-activity relationship
 analysis.
;
_journal_issue 19
_journal_name_full 'Dalton transactions (Cambridge, England : 2003)'
_journal_page_first 8463
_journal_page_last 8477
_journal_paper_doi 10.1039/d4dt00919c
_journal_volume 53
_journal_year 2024
_chemical_formula_moiety 'C19 H19 Cl N2 O2 Pd S'
_chemical_formula_sum 'C19 H19 Cl N2 O2 Pd S'
_chemical_formula_weight 481.27
_space_group_crystal_system monoclinic
_space_group_IT_number 14
_space_group_name_Hall '-P 2ybc'
_space_group_name_H-M_alt 'P 1 21/c 1'
_atom_sites_solution_hydrogens geom
_atom_sites_solution_primary direct
_atom_sites_solution_secondary difmap
_audit_creation_method SHELXL-2018/3
_audit_update_record
;
2024-01-09 deposited with the CCDC.	2024-04-17 downloaded from the CCDC.
;
_cell_angle_alpha 90
_cell_angle_beta 95.77(3)
_cell_angle_gamma 90
_cell_formula_units_Z 4
_cell_length_a 10.656(2)
_cell_length_b 15.118(3)
_cell_length_c 11.730(2)
_cell_measurement_reflns_used 74793
_cell_measurement_temperature 100(2)
_cell_measurement_theta_max 31.070
_cell_measurement_theta_min 1.675
_cell_volume 1880.1(6)
_computing_cell_refinement 'XDS (Kabsch, 2010)'
_computing_data_collection 'Elettra XRD2 Data Collection SW'
_computing_data_reduction 'XDS (Kabsch, 2010)'
_computing_molecular_graphics 'Ortep3 for Windows - Coot'
_computing_publication_material 'enCIFer - publCIF'
_computing_structure_refinement 'SHELXL-2018/3 (Sheldrick, 2015)'
_computing_structure_solution 'SHELXT (Sheldrick, 2015)'
_diffrn_ambient_temperature 100(2)
_diffrn_measured_fraction_theta_full 0.994
_diffrn_measured_fraction_theta_max 0.903
_diffrn_measurement_device_type
;
'Arinax MD2s Goniometer, Pilatus 6M detector'
;
_diffrn_measurement_method 'Rotating crystal'
_diffrn_radiation_type Synchrotron
_diffrn_radiation_wavelength 0.620
_diffrn_reflns_av_R_equivalents 0.0277
_diffrn_reflns_av_unetI/netI 0.0177
_diffrn_reflns_Laue_measured_fraction_full 0.994
_diffrn_reflns_Laue_measured_fraction_max 0.903
_diffrn_reflns_limit_h_max 16
_diffrn_reflns_limit_h_min -16
_diffrn_reflns_limit_k_max 25
_diffrn_reflns_limit_k_min -25
_diffrn_reflns_limit_l_max 18
_diffrn_reflns_limit_l_min -18
_diffrn_reflns_number 43969
_diffrn_reflns_point_group_measured_fraction_full 0.994
_diffrn_reflns_point_group_measured_fraction_max 0.903
_diffrn_reflns_theta_full 21.835
_diffrn_reflns_theta_max 31.070
_diffrn_reflns_theta_min 1.675
_diffrn_source 'Elettra Synchrotron - XRD2 BL'
_diffrn_standards_decay_% 0
_diffrn_standards_interval_count 0
_diffrn_standards_number 0
_exptl_absorpt_coefficient_mu 0.857
_exptl_absorpt_correction_type none
_exptl_crystal_colour Colorless
_exptl_crystal_density_diffrn 1.700
_exptl_crystal_description 'Thick rods'
_exptl_crystal_F_000 968
_exptl_crystal_size_max 0.050
_exptl_crystal_size_mid 0.050
_exptl_crystal_size_min 0.020
_refine_diff_density_max 1.445
_refine_diff_density_min -0.850
_refine_diff_density_rms 0.083
_refine_ls_extinction_coef 0.0105(5)
_refine_ls_extinction_expression Fc^*^=kFc[1+0.001xFc^2^\l^3^/sin(2\q)]^-1/4^
_refine_ls_extinction_method 'SHELXL-2018/3 (Sheldrick 2018)'
_refine_ls_goodness_of_fit_ref 1.042
_refine_ls_hydrogen_treatment constr
_refine_ls_matrix_type full
_refine_ls_number_parameters 239
_refine_ls_number_reflns 8214
_refine_ls_number_restraints 0
_refine_ls_restrained_S_all 1.042
_refine_ls_R_factor_all 0.0221
_refine_ls_R_factor_gt 0.0215
_refine_ls_shift/su_max 0.003
_refine_ls_shift/su_mean 0.000
_refine_ls_structure_factor_coef Fsqd
_refine_ls_weighting_details 'w=1/[\s^2^(Fo^2^)+(0.0328P)^2^+1.0346P] where P=(Fo^2^+2Fc^2^)/3'
_refine_ls_weighting_scheme calc
_refine_ls_wR_factor_gt 0.0623
_refine_ls_wR_factor_ref 0.0628
_reflns_Friedel_coverage 0.000
_reflns_number_gt 7978
_reflns_number_total 8214
_reflns_threshold_expression 'I > 2\s(I)'
_cod_data_source_file d4dt00919c2.cif
_cod_data_source_block GT15
_cod_depositor_comments 'Adding full bibliography for 7715758--7715763.cif.'
_cod_original_cell_volume 1880.1(7)
_cod_original_sg_symbol_H-M 'P 21/c'
_cod_database_code 7715759
_shelx_shelxl_version_number 2018/3
_shelx_space_group_comment
;
The symmetry employed for this shelxl refinement is uniquely defined
by the following loop, which should always be used as a source of
symmetry information in preference to the above space-group names.
They are only intended as comments.
;
_shelx_estimated_absorpt_t_min 0.958
_shelx_estimated_absorpt_t_max 0.983

loop_
_space_group_symop_operation_xyz
'x, y, z'
'-x, y+1/2, -z+1/2'
'-x, -y, -z'
'x, -y-1/2, z-1/2'

loop_
_atom_site_label
_atom_site_type_symbol
_atom_site_fract_x
_atom_site_fract_y
_atom_site_fract_z
_atom_site_U_iso_or_equiv
_atom_site_adp_type
_atom_site_occupancy
_atom_site_site_symmetry_order
_atom_site_calc_flag
_atom_site_refinement_flags_posn
_atom_site_refinement_flags_adp
_atom_site_refinement_flags_occupancy
_atom_site_disorder_assembly
_atom_site_disorder_group
Pd_1 Pd 0.51516(2) 0.40862(2) 0.67977(2) 0.01477(3) Uani 1 1 d . . . . .
Cl_3 Cl 0.36716(2) 0.46607(2) 0.79440(2) 0.02184(5) Uani 1 1 d . . . . .
S_2 S 0.65860(2) 0.35082(2) 0.56926(2) 0.01643(5) Uani 1 1 d . . . . .
N1_2 N 0.67630(8) 0.45675(6) 0.78501(8) 0.01666(14) Uani 1 1 d . . . . .
C6_2 C 0.78989(9) 0.45046(7) 0.73961(9) 0.01697(16) Uani 1 1 d . . . . .
C8_2 C 0.90682(11) 0.40293(8) 0.58391(12) 0.0234(2) Uani 1 1 d . . . . .
H8_2 H 0.909736 0.373723 0.512524 0.028 Uiso 1 1 calc R U . . .
C5_2 C 0.89991(10) 0.49265(7) 0.79259(10) 0.01946(17) Uani 1 1 d . . . . .
C9_2 C 1.01634(11) 0.44557(8) 0.63669(13) 0.0260(2) Uani 1 1 d . . . . .
H9_2 H 1.092379 0.444177 0.600818 0.031 Uiso 1 1 calc R U . . .
C7_2 C 0.79641(10) 0.40368(7) 0.63559(10) 0.01813(17) Uani 1 1 d . . . . .
C2_2 C 0.67152(10) 0.50034(7) 0.88261(9) 0.01917(17) Uani 1 1 d . . . . .
H2_2 H 0.593058 0.503502 0.914346 0.023 Uiso 1 1 calc R U . . .
C4_2 C 0.89029(11) 0.53916(7) 0.89575(10) 0.02170(19) Uani 1 1 d . . . . .
H4_2 H 0.961994 0.568235 0.933197 0.026 Uiso 1 1 calc R U . . .
C3_2 C 0.77698(11) 0.54217(8) 0.94159(10) 0.02188(18) Uani 1 1 d . . . . .
H3_2 H 0.769700 0.571959 1.011935 0.026 Uiso 1 1 calc R U . . .
C10_2 C 1.01302(10) 0.48860(8) 0.73881(12) 0.0242(2) Uani 1 1 d . . . . .
H10_2 H 1.087222 0.516052 0.774046 0.029 Uiso 1 1 calc R U . . .
C14_2 C 0.79573(10) 0.19563(8) 0.55964(10) 0.02193(19) Uani 1 1 d . . . . .
H14A_2 H 0.871597 0.225623 0.594564 0.033 Uiso 1 1 calc R U . . .
H14B_2 H 0.786437 0.206520 0.476866 0.033 Uiso 1 1 calc R U . . .
H14C_2 H 0.803279 0.131890 0.573955 0.033 Uiso 1 1 calc R U . . .
C11_2 C 0.68041(10) 0.23117(7) 0.61184(9) 0.01788(16) Uani 1 1 d . . . . .
C12_2 C 0.69565(14) 0.22179(8) 0.74168(10) 0.0263(2) Uani 1 1 d . . . . .
H12A_2 H 0.703484 0.159045 0.762157 0.040 Uiso 1 1 calc R U . . .
H12B_2 H 0.621690 0.246837 0.773267 0.040 Uiso 1 1 calc R U . . .
H12C_2 H 0.771575 0.253443 0.773235 0.040 Uiso 1 1 calc R U . . .
C13_2 C 0.56160(11) 0.18489(8) 0.55694(12) 0.0246(2) Uani 1 1 d . . . . .
H13A_2 H 0.569343 0.120964 0.569645 0.037 Uiso 1 1 calc R U . . .
H13B_2 H 0.551592 0.196982 0.474445 0.037 Uiso 1 1 calc R U . . .
H13C_2 H 0.487795 0.207077 0.591580 0.037 Uiso 1 1 calc R U . . .
C1_4 C 0.18713(10) 0.27092(7) 0.54100(9) 0.01850(16) Uani 1 1 d . . . . .
H1_4 H 0.127503 0.232001 0.569296 0.022 Uiso 1 1 calc R U . . .
C2_4 C 0.28380(10) 0.30757(7) 0.61431(9) 0.01869(17) Uani 1 1 d . . . . .
H2_4 H 0.288633 0.294809 0.693930 0.022 Uiso 1 1 calc R U . . .
C3_4 C 0.37457(9) 0.36318(7) 0.57278(9) 0.01708(16) Uani 1 1 d . . . . .
C4_4 C 0.36428(10) 0.38266(7) 0.45548(10) 0.01963(17) Uani 1 1 d . . . . .
H4_4 H 0.425132 0.420078 0.426262 0.024 Uiso 1 1 calc R U . . .
C5_4 C 0.26639(10) 0.34816(7) 0.38081(9) 0.01980(17) Uani 1 1 d . . . . .
H5_4 H 0.259130 0.362331 0.301519 0.024 Uiso 1 1 calc R U . . .
C6_4 C 0.17960(9) 0.29246(7) 0.42541(9) 0.01758(16) Uani 1 1 d . . . . .
N1_4 N 0.07548(9) 0.25605(7) 0.34942(8) 0.02081(16) Uani 1 1 d . . . . .
O1_4 O 0.05533(10) 0.28701(8) 0.25286(8) 0.03023(19) Uani 1 1 d . . . . .
O2_4 O 0.01151(10) 0.19647(7) 0.38605(9) 0.0308(2) Uani 1 1 d . . . . .

loop_
_atom_site_aniso_label
_atom_site_aniso_U_11
_atom_site_aniso_U_22
_atom_site_aniso_U_33
_atom_site_aniso_U_23
_atom_site_aniso_U_13
_atom_site_aniso_U_12
Pd_1 0.01148(4) 0.01486(4) 0.01759(4) -0.00044(2) -0.00047(2) -0.00056(2)
Cl_3 0.01399(9) 0.02468(11) 0.02721(12) -0.01088(9) 0.00388(8) -0.00038(8)
S_2 0.01417(9) 0.01760(10) 0.01719(10) 0.00004(8) -0.00007(7) -0.00010(7)
N1_2 0.0150(3) 0.0159(3) 0.0186(3) 0.0006(3) -0.0005(3) -0.0010(3)
C6_2 0.0134(4) 0.0153(4) 0.0215(4) 0.0013(3) -0.0014(3) -0.0002(3)
C8_2 0.0164(4) 0.0232(5) 0.0312(6) -0.0020(4) 0.0056(4) -0.0003(3)
C5_2 0.0146(4) 0.0165(4) 0.0262(5) 0.0020(3) -0.0035(3) -0.0010(3)
C9_2 0.0151(4) 0.0238(5) 0.0397(6) -0.0005(5) 0.0051(4) -0.0009(3)
C7_2 0.0134(4) 0.0179(4) 0.0228(4) -0.0005(3) 0.0007(3) -0.0007(3)
C2_2 0.0195(4) 0.0183(4) 0.0193(4) 0.0000(3) -0.0004(3) -0.0022(3)
C4_2 0.0198(4) 0.0191(4) 0.0244(5) 0.0022(4) -0.0067(3) -0.0032(3)
C3_2 0.0244(5) 0.0201(4) 0.0200(4) -0.0003(4) -0.0035(3) -0.0038(4)
C10_2 0.0137(4) 0.0212(4) 0.0368(6) 0.0010(4) -0.0013(4) -0.0015(3)
C14_2 0.0182(4) 0.0233(5) 0.0238(5) -0.0030(4) -0.0008(3) 0.0044(3)
C11_2 0.0183(4) 0.0166(4) 0.0182(4) -0.0016(3) -0.0005(3) 0.0009(3)
C12_2 0.0381(6) 0.0230(5) 0.0178(4) 0.0011(4) 0.0023(4) 0.0030(4)
C13_2 0.0198(4) 0.0187(4) 0.0344(6) -0.0027(4) -0.0016(4) -0.0010(3)
C1_4 0.0151(4) 0.0199(4) 0.0205(4) -0.0017(3) 0.0014(3) -0.0027(3)
C2_4 0.0153(4) 0.0210(4) 0.0194(4) -0.0002(3) 0.0000(3) -0.0028(3)
C3_4 0.0137(4) 0.0166(4) 0.0203(4) 0.0004(3) -0.0016(3) -0.0003(3)
C4_4 0.0173(4) 0.0189(4) 0.0217(4) 0.0037(3) -0.0029(3) -0.0026(3)
C5_4 0.0185(4) 0.0196(4) 0.0203(4) 0.0027(3) -0.0030(3) -0.0010(3)
C6_4 0.0137(4) 0.0184(4) 0.0200(4) -0.0026(3) -0.0015(3) -0.0002(3)
N1_4 0.0149(3) 0.0253(4) 0.0218(4) -0.0063(3) 0.0000(3) -0.0010(3)
O1_4 0.0267(4) 0.0407(5) 0.0217(4) -0.0003(4) -0.0057(3) -0.0046(4)
O2_4 0.0254(4) 0.0368(5) 0.0297(4) -0.0048(4) 0.0000(3) -0.0145(4)

loop_
_atom_type_symbol
_atom_type_description
_atom_type_scat_dispersion_real
_atom_type_scat_dispersion_imag
_atom_type_scat_source
C C 0.0020 0.0012 'International Tables Vol C Tables 4.2.6.8 and 6.1.1.4'
N N 0.0042 0.0025 'International Tables Vol C Tables 4.2.6.8 and 6.1.1.4'
O O 0.0077 0.0045 'International Tables Vol C Tables 4.2.6.8 and 6.1.1.4'
Cl Cl 0.1198 0.1216 'International Tables Vol C Tables 4.2.6.8 and 6.1.1.4'
S S 0.0994 0.0945 'International Tables Vol C Tables 4.2.6.8 and 6.1.1.4'
Pd Pd -1.3766 0.7904 'International Tables Vol C Tables 4.2.6.8 and 6.1.1.4'
H H 0.0000 0.0000 'International Tables Vol C Tables 4.2.6.8 and 6.1.1.4'

loop_
_geom_angle_atom_site_label_1
_geom_angle_atom_site_label_2
_geom_angle_atom_site_label_3
_geom_angle
_geom_angle_site_symmetry_1
_geom_angle_site_symmetry_3
_geom_angle_publ_flag
C3_4 Pd_1 N1_2 175.59(4) . . ?
C3_4 Pd_1 S_2 90.83(3) . . ?
N1_2 Pd_1 S_2 85.02(3) . . ?
C3_4 Pd_1 Cl_3 88.98(3) . . ?
N1_2 Pd_1 Cl_3 95.19(3) . . ?
S_2 Pd_1 Cl_3 179.193(10) . . ?
C7_2 S_2 C11_2 103.92(5) . . ?
C7_2 S_2 Pd_1 98.65(4) . . ?
C11_2 S_2 Pd_1 106.83(4) . . ?
C2_2 N1_2 C6_2 118.73(9) . . ?
C2_2 N1_2 Pd_1 124.67(8) . . ?
C6_2 N1_2 Pd_1 116.11(7) . . ?
N1_2 C6_2 C7_2 119.30(9) . . ?
N1_2 C6_2 C5_2 121.30(10) . . ?
C7_2 C6_2 C5_2 119.36(10) . . ?
C7_2 C8_2 C9_2 120.39(12) . . ?
C7_2 C8_2 H8_2 119.8 . . ?
C9_2 C8_2 H8_2 119.8 . . ?
C4_2 C5_2 C10_2 122.77(10) . . ?
C4_2 C5_2 C6_2 118.05(10) . . ?
C10_2 C5_2 C6_2 119.15(11) . . ?
C10_2 C9_2 C8_2 120.38(11) . . ?
C10_2 C9_2 H9_2 119.8 . . ?
C8_2 C9_2 H9_2 119.8 . . ?
C8_2 C7_2 C6_2 120.06(10) . . ?
C8_2 C7_2 S_2 120.51(9) . . ?
C6_2 C7_2 S_2 119.36(8) . . ?
N1_2 C2_2 C3_2 123.29(11) . . ?
N1_2 C2_2 H2_2 118.4 . . ?
C3_2 C2_2 H2_2 118.4 . . ?
C3_2 C4_2 C5_2 119.69(10) . . ?
C3_2 C4_2 H4_2 120.2 . . ?
C5_2 C4_2 H4_2 120.2 . . ?
C4_2 C3_2 C2_2 118.87(11) . . ?
C4_2 C3_2 H3_2 120.6 . . ?
C2_2 C3_2 H3_2 120.6 . . ?
C9_2 C10_2 C5_2 120.59(11) . . ?
C9_2 C10_2 H10_2 119.7 . . ?
C5_2 C10_2 H10_2 119.7 . . ?
C11_2 C14_2 H14A_2 109.5 . . ?
C11_2 C14_2 H14B_2 109.5 . . ?
H14A_2 C14_2 H14B_2 109.5 . . ?
C11_2 C14_2 H14C_2 109.5 . . ?
H14A_2 C14_2 H14C_2 109.5 . . ?
H14B_2 C14_2 H14C_2 109.5 . . ?
C12_2 C11_2 C14_2 111.09(10) . . ?
C12_2 C11_2 C13_2 112.26(10) . . ?
C14_2 C11_2 C13_2 109.62(9) . . ?
C12_2 C11_2 S_2 110.65(8) . . ?
C14_2 C11_2 S_2 108.35(8) . . ?
C13_2 C11_2 S_2 104.63(7) . . ?
C11_2 C12_2 H12A_2 109.5 . . ?
C11_2 C12_2 H12B_2 109.5 . . ?
H12A_2 C12_2 H12B_2 109.5 . . ?
C11_2 C12_2 H12C_2 109.5 . . ?
H12A_2 C12_2 H12C_2 109.5 . . ?
H12B_2 C12_2 H12C_2 109.5 . . ?
C11_2 C13_2 H13A_2 109.5 . . ?
C11_2 C13_2 H13B_2 109.5 . . ?
H13A_2 C13_2 H13B_2 109.5 . . ?
C11_2 C13_2 H13C_2 109.5 . . ?
H13A_2 C13_2 H13C_2 109.5 . . ?
H13B_2 C13_2 H13C_2 109.5 . . ?
C6_4 C1_4 C2_4 118.51(10) . . ?
C6_4 C1_4 H1_4 120.7 . . ?
C2_4 C1_4 H1_4 120.7 . . ?
C1_4 C2_4 C3_4 121.17(10) . . ?
C1_4 C2_4 H2_4 119.4 . . ?
C3_4 C2_4 H2_4 119.4 . . ?
C4_4 C3_4 C2_4 118.54(9) . . ?
C4_4 C3_4 Pd_1 121.98(8) . . ?
C2_4 C3_4 Pd_1 119.45(8) . . ?
C5_4 C4_4 C3_4 121.21(10) . . ?
C5_4 C4_4 H4_4 119.4 . . ?
C3_4 C4_4 H4_4 119.4 . . ?
C6_4 C5_4 C4_4 118.29(10) . . ?
C6_4 C5_4 H5_4 120.9 . . ?
C4_4 C5_4 H5_4 120.9 . . ?
C1_4 C6_4 C5_4 122.25(10) . . ?
C1_4 C6_4 N1_4 118.28(10) . . ?
C5_4 C6_4 N1_4 119.47(10) . . ?
O1_4 N1_4 O2_4 123.38(10) . . ?
O1_4 N1_4 C6_4 118.21(10) . . ?
O2_4 N1_4 C6_4 118.41(10) . . ?

loop_
_geom_bond_atom_site_label_1
_geom_bond_atom_site_label_2
_geom_bond_distance
_geom_bond_site_symmetry_2
_geom_bond_publ_flag
Pd_1 C3_4 1.9783(11) . ?
Pd_1 N1_2 2.1390(11) . ?
Pd_1 S_2 2.2757(6) . ?
Pd_1 Cl_3 2.3401(6) . ?
S_2 C7_2 1.7806(12) . ?
S_2 C11_2 1.8846(11) . ?
N1_2 C2_2 1.3263(14) . ?
N1_2 C6_2 1.3739(14) . ?
C6_2 C7_2 1.4181(15) . ?
C6_2 C5_2 1.4216(15) . ?
C8_2 C7_2 1.3766(16) . ?
C8_2 C9_2 1.4197(18) . ?
C8_2 H8_2 0.9500 . ?
C5_2 C4_2 1.4122(17) . ?
C5_2 C10_2 1.4168(17) . ?
C9_2 C10_2 1.367(2) . ?
C9_2 H9_2 0.9500 . ?
C2_2 C3_2 1.4090(16) . ?
C2_2 H2_2 0.9500 . ?
C4_2 C3_2 1.3710(18) . ?
C4_2 H4_2 0.9500 . ?
C3_2 H3_2 0.9500 . ?
C10_2 H10_2 0.9500 . ?
C14_2 C11_2 1.5248(16) . ?
C14_2 H14A_2 0.9800 . ?
C14_2 H14B_2 0.9800 . ?
C14_2 H14C_2 0.9800 . ?
C11_2 C12_2 1.5221(16) . ?
C11_2 C13_2 1.5309(16) . ?
C12_2 H12A_2 0.9800 . ?
C12_2 H12B_2 0.9800 . ?
C12_2 H12C_2 0.9800 . ?
C13_2 H13A_2 0.9800 . ?
C13_2 H13B_2 0.9800 . ?
C13_2 H13C_2 0.9800 . ?
C1_4 C6_4 1.3888(15) . ?
C1_4 C2_4 1.3890(15) . ?
C1_4 H1_4 0.9500 . ?
C2_4 C3_4 1.4050(15) . ?
C2_4 H2_4 0.9500 . ?
C3_4 C4_4 1.4006(15) . ?
C4_4 C5_4 1.3942(15) . ?
C4_4 H4_4 0.9500 . ?
C5_4 C6_4 1.3913(15) . ?
C5_4 H5_4 0.9500 . ?
C6_4 N1_4 1.4593(14) . ?
N1_4 O1_4 1.2245(14) . ?
N1_4 O2_4 1.2327(14) . ?

loop_
_geom_torsion_atom_site_label_1
_geom_torsion_atom_site_label_2
_geom_torsion_atom_site_label_3
_geom_torsion_atom_site_label_4
_geom_torsion
_geom_torsion_site_symmetry_1
_geom_torsion_site_symmetry_2
_geom_torsion_site_symmetry_3
_geom_torsion_site_symmetry_4
_geom_torsion_publ_flag
C2_2 N1_2 C6_2 C7_2 179.70(10) . . . . ?
Pd_1 N1_2 C6_2 C7_2 -7.85(12) . . . . ?
C2_2 N1_2 C6_2 C5_2 -2.66(15) . . . . ?
Pd_1 N1_2 C6_2 C5_2 169.79(8) . . . . ?
N1_2 C6_2 C5_2 C4_2 1.99(15) . . . . ?
C7_2 C6_2 C5_2 C4_2 179.63(10) . . . . ?
N1_2 C6_2 C5_2 C10_2 -176.26(10) . . . . ?
C7_2 C6_2 C5_2 C10_2 1.38(15) . . . . ?
C7_2 C8_2 C9_2 C10_2 -0.68(19) . . . . ?
C9_2 C8_2 C7_2 C6_2 2.78(17) . . . . ?
C9_2 C8_2 C7_2 S_2 179.64(9) . . . . ?
N1_2 C6_2 C7_2 C8_2 174.58(10) . . . . ?
C5_2 C6_2 C7_2 C8_2 -3.11(16) . . . . ?
N1_2 C6_2 C7_2 S_2 -2.32(13) . . . . ?
C5_2 C6_2 C7_2 S_2 179.99(8) . . . . ?
C11_2 S_2 C7_2 C8_2 83.04(10) . . . . ?
Pd_1 S_2 C7_2 C8_2 -167.12(9) . . . . ?
C11_2 S_2 C7_2 C6_2 -100.08(9) . . . . ?
Pd_1 S_2 C7_2 C6_2 9.77(9) . . . . ?
C6_2 N1_2 C2_2 C3_2 1.19(16) . . . . ?
Pd_1 N1_2 C2_2 C3_2 -170.57(8) . . . . ?
C10_2 C5_2 C4_2 C3_2 178.37(11) . . . . ?
C6_2 C5_2 C4_2 C3_2 0.18(16) . . . . ?
C5_2 C4_2 C3_2 C2_2 -1.60(17) . . . . ?
N1_2 C2_2 C3_2 C4_2 0.96(17) . . . . ?
C8_2 C9_2 C10_2 C5_2 -1.08(19) . . . . ?
C4_2 C5_2 C10_2 C9_2 -177.47(12) . . . . ?
C6_2 C5_2 C10_2 C9_2 0.70(17) . . . . ?
C7_2 S_2 C11_2 C12_2 58.06(10) . . . . ?
Pd_1 S_2 C11_2 C12_2 -45.65(9) . . . . ?
C7_2 S_2 C11_2 C14_2 -63.95(8) . . . . ?
Pd_1 S_2 C11_2 C14_2 -167.65(6) . . . . ?
C7_2 S_2 C11_2 C13_2 179.17(8) . . . . ?
Pd_1 S_2 C11_2 C13_2 75.47(8) . . . . ?
C6_4 C1_4 C2_4 C3_4 -1.85(16) . . . . ?
C1_4 C2_4 C3_4 C4_4 1.32(16) . . . . ?
C1_4 C2_4 C3_4 Pd_1 -176.89(8) . . . . ?
C2_4 C3_4 C4_4 C5_4 0.13(16) . . . . ?
Pd_1 C3_4 C4_4 C5_4 178.29(8) . . . . ?
C3_4 C4_4 C5_4 C6_4 -0.97(17) . . . . ?
C2_4 C1_4 C6_4 C5_4 0.98(16) . . . . ?
C2_4 C1_4 C6_4 N1_4 -178.05(10) . . . . ?
C4_4 C5_4 C6_4 C1_4 0.42(16) . . . . ?
C4_4 C5_4 C6_4 N1_4 179.43(10) . . . . ?
C1_4 C6_4 N1_4 O1_4 167.04(11) . . . . ?
C5_4 C6_4 N1_4 O1_4 -12.01(15) . . . . ?
C1_4 C6_4 N1_4 O2_4 -12.16(15) . . . . ?
C5_4 C6_4 N1_4 O2_4 168.79(11) . . . . ?
